data_4504189
loop_
_publ_author_name
'Johansson, Roger'
'\"Ohrstr\"om, Lars'
'Wendt, Ola F.'

_publ_section_title
;
 Hydrogen Bond Control of Dimensionality in Organometallic
 {2,6-Bis[(di-t-butylphosphino)methyl]phenyl}palladium(II)
 Compounds:&#x00A0; Dimers, Chains, and a 3D-Net with an Apparent Channel
 Structure
;
_journal_issue 10
_journal_name_full 'Crystal Growth &amp; Design'
_journal_page_first 1974
_journal_paper_doi 10.1021/cg060913q
_journal_volume 7
_journal_year 2007
_chemical_formula_sum 'C26 H40 N O2 P2 Pd'
_chemical_formula_weight 566.93
_chemical_name_systematic
; 
 ? 
;
_space_group_IT_number 179
_symmetry_cell_setting hexagonal
_symmetry_space_group_name_Hall 'P 65 2 (0 0 1)'
_symmetry_space_group_name_H-M 'P 65 2 2'
_atom_sites_solution_hydrogens geom
_atom_sites_solution_primary direct
_atom_sites_solution_secondary difmap
_audit_creation_method SHELXL-97
_cell_angle_alpha 90.00
_cell_angle_beta 90.00
_cell_angle_gamma 120.00
_cell_formula_units_Z 6
_cell_length_a 16.7118(17)
_cell_length_b 16.7118(17)
_cell_length_c 19.2905(17)
_cell_measurement_reflns_used 5368
_cell_measurement_temperature 293(2)
_cell_measurement_theta_max 28.7954
_cell_measurement_theta_min 2.4248
_cell_volume 4665.7(8)
_computing_cell_refinement
;
CrysAlis RED, Oxford Diffraction Ltd.,
Version 1.171.29.0 (release 06-01-2006 CrysAlis171 .NET)
(compiled Jan  6 2006,18:17:31)
;
_computing_data_collection
;
CrysAlis CCD, Oxford Diffraction Ltd.,
Version 1.171.29.0 (release 06-01-2006 CrysAlis171 .NET)
(compiled Jan  6 2006,18:17:31)
;
_computing_data_reduction
;
CrysAlis RED, Oxford Diffraction Ltd.,
Version 1.171.29.0 (release 06-01-2006 CrysAlis171 .NET)
(compiled Jan  6 2006,18:17:31)
;
_computing_molecular_graphics 'Diamond (Brandenburg)'
_computing_publication_material 'SHELXL-97 (Sheldrick, 1997)'
_computing_structure_refinement 'SHELXL-97 (Sheldrick, 1997)'
_computing_structure_solution 'SHELXS-97 (Sheldrick, 1990)'
_diffrn_ambient_temperature 293(2)
_diffrn_detector_area_resol_mean 16.1829
_diffrn_measured_fraction_theta_full 0.995
_diffrn_measured_fraction_theta_max 0.922
_diffrn_measurement_device_type 'Oxford Diffraction XCalibur 3'
_diffrn_measurement_method '\w scans'
_diffrn_radiation_monochromator graphite
_diffrn_radiation_source 'Enhance (Mo) X-ray Source'
_diffrn_radiation_type MoK\a
_diffrn_radiation_wavelength 0.71073
_diffrn_reflns_av_R_equivalents 0.0598
_diffrn_reflns_av_sigmaI/netI 0.0784
_diffrn_reflns_limit_h_max 22
_diffrn_reflns_limit_h_min -21
_diffrn_reflns_limit_k_max 22
_diffrn_reflns_limit_k_min -18
_diffrn_reflns_limit_l_max 24
_diffrn_reflns_limit_l_min -23
_diffrn_reflns_number 16177
_diffrn_reflns_theta_full 27.00
_diffrn_reflns_theta_max 28.85
_diffrn_reflns_theta_min 2.44
_diffrn_standards_decay_% 0.0
_exptl_absorpt_coefficient_mu 0.719
_exptl_absorpt_correction_T_max 1.1374
_exptl_absorpt_correction_T_min 0.93021
_exptl_absorpt_correction_type multi-scan
_exptl_absorpt_process_details
;
CrysAlis RED, Oxford Diffraction Ltd.,
Version 1.171.29.0 (release 06-01-2006 CrysAlis171 .NET)
(compiled Jan  6 2006,18:17:31)
Empirical absorption correction using spherical harmonics,
 implemented in SCALE3 ABSPACK scaling algorithm.
;
_exptl_crystal_colour colourless
_exptl_crystal_density_diffrn 1.211
_exptl_crystal_density_method 'not measured'
_exptl_crystal_description plate
_exptl_crystal_F_000 1770
_exptl_crystal_size_max 0.19
_exptl_crystal_size_mid 0.08
_exptl_crystal_size_min 0.02
_refine_diff_density_max 0.199
_refine_diff_density_min -0.275
_refine_diff_density_rms 0.052
_refine_ls_abs_structure_details 'Flack H D (1983), Acta Cryst. A39, 876-881'
_refine_ls_abs_structure_Flack -0.02(3)
_refine_ls_extinction_method none
_refine_ls_goodness_of_fit_ref 0.995
_refine_ls_hydrogen_treatment riding
_refine_ls_matrix_type full
_refine_ls_number_parameters 145
_refine_ls_number_reflns 3673
_refine_ls_number_restraints 0
_refine_ls_restrained_S_all 0.995
_refine_ls_R_factor_all 0.0670
_refine_ls_R_factor_gt 0.0318
_refine_ls_shift/su_max 0.002
_refine_ls_shift/su_mean 0.000
_refine_ls_structure_factor_coef Fsqd
_refine_ls_weighting_details 'calc w=1/[\s^2^(Fo^2^)+(0.0220P)^2^+0.0000P] where P=(Fo^2^+2Fc^2^)/3'
_refine_ls_weighting_scheme calc
_refine_ls_wR_factor_gt 0.0550
_refine_ls_wR_factor_ref 0.0571
_reflns_number_gt 2104
_reflns_number_total 3673
_reflns_threshold_expression >2sigma(I)
_cod_data_source_file cg060913q-file002.cif
_cod_data_source_block compound5b
_cod_original_sg_symbol_H-M P6(5)22
_cod_database_code 4504189

loop_
_symmetry_equiv_pos_as_xyz
'x, y, z'
'-y, x-y, z+2/3'
'-x+y, -x, z+1/3'
'-x, -y, z+1/2'
'y, -x+y, z+1/6'
'x-y, x, z+5/6'
'y, x, -z+2/3'
'x-y, -y, -z'
'-x, -x+y, -z+1/3'
'-y, -x, -z+1/6'
'-x+y, y, -z+1/2'
'x, x-y, -z+5/6'

loop_
_atom_site_label
_atom_site_type_symbol
_atom_site_fract_x
_atom_site_fract_y
_atom_site_fract_z
_atom_site_U_iso_or_equiv
_atom_site_adp_type
_atom_site_occupancy
_atom_site_symmetry_multiplicity
_atom_site_calc_flag
_atom_site_refinement_flags
Pd1 Pd 0.584853(10) 0.415147(10) 0.0833 0.06047(11) Uani 1 2 d S
P1 P 0.72067(6) 0.52940(5) 0.03515(3) 0.0568(2) Uani 1 1 d .
C1 C 0.65519(12) 0.34481(12) 0.0833 0.0525(9) Uani 1 2 d S
N1 N 0.51288(15) 0.48712(15) 0.0833 0.1165(19) Uani 1 2 d S
O1 O 0.4565(2) 0.4734(3) 0.0378(2) 0.198(2) Uani 1 1 d .
C2 C 0.73400(18) 0.37567(19) 0.04313(12) 0.0538(7) Uani 1 1 d .
C3 C 0.7824(2) 0.3285(2) 0.04417(14) 0.0643(8) Uani 1 1 d .
H3 H 0.8363 0.3502 0.0184 0.077 Uiso 1 1 calc R
C4 C 0.75068(14) 0.24932(14) 0.0833 0.0715(11) Uani 1 2 d S
H4 H 0.7828 0.2172 0.0833 0.086 Uiso 1 2 calc SR
C5 C 0.76771(19) 0.46087(19) -0.00063(13) 0.0612(7) Uani 1 1 d .
H5A H 0.7473 0.4439 -0.0482 0.073 Uiso 1 1 calc R
H5B H 0.8347 0.4962 -0.0002 0.073 Uiso 1 1 calc R
C6 C 0.7129(2) 0.5945(2) -0.04092(15) 0.0710(9) Uani 1 1 d .
C7 C 0.6308(2) 0.5208(3) -0.08411(17) 0.1013(11) Uani 1 1 d .
H7A H 0.5759 0.4931 -0.0561 0.152 Uiso 1 1 calc R
H7B H 0.6443 0.4740 -0.0990 0.152 Uiso 1 1 calc R
H7C H 0.6213 0.5496 -0.1239 0.152 Uiso 1 1 calc R
C8 C 0.6892(2) 0.6691(2) -0.01747(17) 0.1020(12) Uani 1 1 d .
H8A H 0.6334 0.6406 0.0094 0.153 Uiso 1 1 calc R
H8B H 0.6808 0.6982 -0.0575 0.153 Uiso 1 1 calc R
H8C H 0.7388 0.7146 0.0102 0.153 Uiso 1 1 calc R
C9 C 0.7993(2) 0.6389(2) -0.08540(14) 0.0847(9) Uani 1 1 d .
H9A H 0.8503 0.6841 -0.0585 0.127 Uiso 1 1 calc R
H9B H 0.7897 0.6684 -0.1247 0.127 Uiso 1 1 calc R
H9C H 0.8127 0.5924 -0.1012 0.127 Uiso 1 1 calc R
C10 C 0.8072(2) 0.6067(2) 0.10193(13) 0.0716(8) Uani 1 1 d .
C11 C 0.7644(3) 0.6531(3) 0.14577(18) 0.1124(14) Uani 1 1 d .
H11A H 0.7513 0.6917 0.1165 0.169 Uiso 1 1 calc R
H11B H 0.8072 0.6902 0.1813 0.169 Uiso 1 1 calc R
H11C H 0.7082 0.6065 0.1667 0.169 Uiso 1 1 calc R
C12 C 0.8974(2) 0.6809(3) 0.07082(18) 0.1112(13) Uani 1 1 d .
H12A H 0.8855 0.7194 0.0406 0.167 Uiso 1 1 calc R
H12B H 0.9255 0.6523 0.0449 0.167 Uiso 1 1 calc R
H12C H 0.9384 0.7178 0.1073 0.167 Uiso 1 1 calc R
C13 C 0.8267(2) 0.5463(2) 0.15010(16) 0.1010(11) Uani 1 1 d .
H13A H 0.7698 0.4996 0.1702 0.151 Uiso 1 1 calc R
H13B H 0.8679 0.5837 0.1862 0.151 Uiso 1 1 calc R
H13C H 0.8545 0.5175 0.1242 0.151 Uiso 1 1 calc R
C20 C 0.956(2) 1.044(2) 0.0833 0.72(4) Uiso 0.775(19) 2 d SP
C22 C 0.982(3) 1.0000 0.0000 0.70(3) Uiso 0.775(19) 2 d SP
C21 C 1.016(3) 0.984(3) 0.0833 0.98(7) Uiso 0.775(19) 2 d SP

loop_
_atom_site_aniso_label
_atom_site_aniso_U_11
_atom_site_aniso_U_22
_atom_site_aniso_U_33
_atom_site_aniso_U_23
_atom_site_aniso_U_13
_atom_site_aniso_U_12
Pd1 0.05820(17) 0.05820(17) 0.07791(19) 0.01895(16) 0.01895(16) 0.03877(19)
P1 0.0577(5) 0.0584(5) 0.0620(4) 0.0091(4) 0.0149(4) 0.0348(4)
C1 0.0546(17) 0.0546(17) 0.057(2) 0.0082(19) 0.0082(19) 0.034(2)
N1 0.083(3) 0.083(3) 0.208(5) 0.072(4) 0.072(4) 0.061(3)
O1 0.111(3) 0.183(4) 0.351(6) 0.146(3) 0.055(3) 0.111(3)
C2 0.0615(18) 0.061(2) 0.0525(15) -0.0031(15) 0.0000(14) 0.0403(17)
C3 0.062(2) 0.076(2) 0.0682(17) -0.0027(16) 0.0113(16) 0.0446(19)
C4 0.082(3) 0.082(3) 0.077(3) 0.002(2) 0.002(2) 0.062(3)
C5 0.0612(19) 0.0616(19) 0.0680(16) 0.0044(16) 0.0127(16) 0.0361(16)
C6 0.076(2) 0.065(2) 0.0782(19) 0.0201(18) 0.0144(18) 0.0391(19)
C7 0.096(3) 0.118(3) 0.092(2) 0.028(2) -0.005(3) 0.055(2)
C8 0.118(3) 0.092(3) 0.122(3) 0.040(2) 0.043(2) 0.072(3)
C9 0.098(3) 0.085(2) 0.0716(17) 0.0243(17) 0.027(2) 0.046(2)
C10 0.067(2) 0.080(2) 0.0646(17) -0.0074(16) 0.0119(16) 0.034(2)
C11 0.142(4) 0.114(3) 0.091(2) -0.026(2) 0.017(3) 0.072(3)
C12 0.091(3) 0.102(3) 0.105(3) -0.020(2) -0.006(2) 0.022(2)
C13 0.115(3) 0.103(3) 0.083(2) -0.016(2) -0.022(2) 0.053(3)

loop_
_atom_type_symbol
_atom_type_description
_atom_type_scat_dispersion_real
_atom_type_scat_dispersion_imag
_atom_type_scat_source
C C 0.0033 0.0016 'International Tables Vol C Tables 4.2.6.8 and 6.1.1.4'
H H 0.0000 0.0000 'International Tables Vol C Tables 4.2.6.8 and 6.1.1.4'
N N 0.0061 0.0033 'International Tables Vol C Tables 4.2.6.8 and 6.1.1.4'
O O 0.0106 0.0060 'International Tables Vol C Tables 4.2.6.8 and 6.1.1.4'
P P 0.1023 0.0942 'International Tables Vol C Tables 4.2.6.8 and 6.1.1.4'
Pd Pd -0.9988 1.0072 'International Tables Vol C Tables 4.2.6.8 and 6.1.1.4'

loop_
_geom_angle_atom_site_label_1
_geom_angle_atom_site_label_2
_geom_angle_atom_site_label_3
_geom_angle
_geom_angle_site_symmetry_1
_geom_angle_site_symmetry_3
C1 Pd1 N1 180.0 . .
C1 Pd1 P1 82.228(18) . .
N1 Pd1 P1 97.772(18) . .
C1 Pd1 P1 82.228(18) . 10_665
N1 Pd1 P1 97.772(18) . 10_665
P1 Pd1 P1 164.46(4) . 10_665
C5 P1 C6 104.27(13) . .
C5 P1 C10 105.43(14) . .
C6 P1 C10 112.98(14) . .
C5 P1 Pd1 100.83(9) . .
C6 P1 Pd1 118.13(10) . .
C10 P1 Pd1 113.09(9) . .
C2 C1 C2 120.0(3) . 10_665
C2 C1 Pd1 120.02(17) . .
C2 C1 Pd1 120.02(17) 10_665 .
O1 N1 O1 119.4(5) . 10_665
O1 N1 Pd1 120.3(3) . .
O1 N1 Pd1 120.3(3) 10_665 .
C3 C2 C1 119.8(3) . .
C3 C2 C5 120.0(2) . .
C1 C2 C5 120.2(2) . .
C4 C3 C2 120.1(3) . .
C4 C3 H3 120.0 . .
C2 C3 H3 120.0 . .
C3 C4 C3 120.2(4) . 10_665
C3 C4 H4 119.9 . .
C3 C4 H4 119.9 10_665 .
C2 C5 P1 107.96(17) . .
C2 C5 H5A 110.1 . .
P1 C5 H5A 110.1 . .
C2 C5 H5B 110.1 . .
P1 C5 H5B 110.1 . .
H5A C5 H5B 108.4 . .
C9 C6 C7 109.4(2) . .
C9 C6 C8 109.6(3) . .
C7 C6 C8 108.4(3) . .
C9 C6 P1 113.7(2) . .
C7 C6 P1 104.5(2) . .
C8 C6 P1 111.0(2) . .
C6 C7 H7A 109.5 . .
C6 C7 H7B 109.5 . .
H7A C7 H7B 109.5 . .
C6 C7 H7C 109.5 . .
H7A C7 H7C 109.5 . .
H7B C7 H7C 109.5 . .
C6 C8 H8A 109.5 . .
C6 C8 H8B 109.5 . .
H8A C8 H8B 109.5 . .
C6 C8 H8C 109.5 . .
H8A C8 H8C 109.5 . .
H8B C8 H8C 109.5 . .
C6 C9 H9A 109.5 . .
C6 C9 H9B 109.5 . .
H9A C9 H9B 109.5 . .
C6 C9 H9C 109.5 . .
H9A C9 H9C 109.5 . .
H9B C9 H9C 109.5 . .
C12 C10 C13 109.2(3) . .
C12 C10 C11 109.1(3) . .
C13 C10 C11 107.7(2) . .
C12 C10 P1 113.5(2) . .
C13 C10 P1 107.9(2) . .
C11 C10 P1 109.2(2) . .
C10 C11 H11A 109.5 . .
C10 C11 H11B 109.5 . .
H11A C11 H11B 109.5 . .
C10 C11 H11C 109.5 . .
H11A C11 H11C 109.5 . .
H11B C11 H11C 109.5 . .
C10 C12 H12A 109.5 . .
C10 C12 H12B 109.5 . .
H12A C12 H12B 109.5 . .
C10 C12 H12C 109.5 . .
H12A C12 H12C 109.5 . .
H12B C12 H12C 109.5 . .
C10 C13 H13A 109.5 . .
C10 C13 H13B 109.5 . .
H13A C13 H13B 109.5 . .
C10 C13 H13C 109.5 . .
H13A C13 H13C 109.5 . .
H13B C13 H13C 109.5 . .
C21 C20 C22 58(2) . .
C21 C20 C22 58(2) . 5_565
C22 C20 C22 116(5) . 5_565
C21 C22 C21 133(6) . 6_654
C21 C22 C20 56(2) . .
C21 C22 C20 152.9(8) 6_654 .
C21 C22 C20 152.9(8) . 6_654
C21 C22 C20 56(2) 6_654 6_654
C20 C22 C20 131(5) . 6_654
C20 C21 C22 66(3) . .
C20 C21 C22 66(3) . 5_565
C22 C21 C22 131(7) . 5_565

loop_
_geom_bond_atom_site_label_1
_geom_bond_atom_site_label_2
_geom_bond_distance
_geom_bond_site_symmetry_2
Pd1 C1 2.036(3) .
Pd1 N1 2.083(4) .
Pd1 P1 2.3082(8) .
Pd1 P1 2.3082(8) 10_665
P1 C5 1.818(3) .
P1 C6 1.870(3) .
P1 C10 1.885(3) .
C1 C2 1.387(3) .
C1 C2 1.387(3) 10_665
N1 O1 1.223(3) .
N1 O1 1.223(3) 10_665
C2 C3 1.383(4) .
C2 C5 1.502(3) .
C3 C4 1.379(3) .
C3 H3 0.9300 .
C4 C3 1.379(3) 10_665
C4 H4 0.9300 .
C5 H5A 0.9700 .
C5 H5B 0.9700 .
C6 C9 1.518(4) .
C6 C7 1.550(4) .
C6 C8 1.551(4) .
C7 H7A 0.9600 .
C7 H7B 0.9600 .
C7 H7C 0.9600 .
C8 H8A 0.9600 .
C8 H8B 0.9600 .
C8 H8C 0.9600 .
C9 H9A 0.9600 .
C9 H9B 0.9600 .
C9 H9C 0.9600 .
C10 C12 1.516(4) .
C10 C13 1.522(4) .
C10 C11 1.544(4) .
C11 H11A 0.9600 .
C11 H11B 0.9600 .
C11 H11C 0.9600 .
C12 H12A 0.9600 .
C12 H12B 0.9600 .
C12 H12C 0.9600 .
C13 H13A 0.9600 .
C13 H13B 0.9600 .
C13 H13C 0.9600 .
C20 C21 1.73(7) .
C20 C22 1.90(5) .
C20 C22 1.90(5) 5_565
C22 C21 1.77(5) .
C22 C21 1.77(5) 6_654
C22 C20 1.90(5) 6_654
C21 C22 1.77(5) 5_565
